data_7119586
loop_
_publ_author_name
'Dahl, Eric W.'
'Louis-Goff, Thomas'
'Szymczak, Nathaniel K.'

_publ_section_title
;
 Second sphere ligand modifications enable a recyclable catalyst for
 oxidant-free alcohol oxidation to carboxylates.
;
_journal_issue 14
_journal_name_full 'Chemical communications (Cambridge, England)'
_journal_page_first 2287
_journal_page_last 2289
_journal_paper_doi 10.1039/c6cc10206a
_journal_volume 53
_journal_year 2017
_chemical_formula_moiety 'C69 H64 N5 P2 Ru, 2(F3 P0.5), 2(C7 H8)'
_chemical_formula_sum 'C83 H80 F6 N5 P3 Ru'
_chemical_formula_weight 1455.50
_chemical_name_systematic
'6,6"-(2,4,6-trimethylphenylamino terpyridine)-bis-triphenylphosphino-hydrido-ruthenium hexafluorophosphate'
_space_group_crystal_system triclinic
_space_group_IT_number 2
_space_group_name_Hall '-P 1'
_space_group_name_H-M_alt 'P -1'
_symmetry_space_group_name_Hall '-P 1'
_symmetry_space_group_name_H-M 'P -1'
_atom_sites_solution_hydrogens mixed
_audit_creation_date 2016-12-19
_audit_creation_method
;
Olex2 1.2
(compiled 2016.09.09 svn.r3337 for OlexSys, GUI svn.r5227)
;
_audit_update_record
;
2016-12-19 deposited with the CCDC.
2017-01-25 downloaded from the CCDC.
;
_cell_angle_alpha 89.405(6)
_cell_angle_beta 87.338(6)
_cell_angle_gamma 67.798(5)
_cell_formula_units_Z 2
_cell_length_a 13.1893(2)
_cell_length_b 13.5036(3)
_cell_length_c 20.9744(15)
_cell_measurement_reflns_used 32657
_cell_measurement_temperature 85
_cell_measurement_theta_max 68.30
_cell_measurement_theta_min 3.50
_cell_volume 3454.8(3)
_computing_cell_refinement 'CrystalClear-SM Expert 2.0 r16'
_computing_data_collection 'CrystalClear-SM Expert 2.0 r16 (Rigaku, 2014)'
_computing_data_reduction 'CrystalClear-SM Expert 2.0 r16'
_computing_molecular_graphics 'Olex2 (Dolomanov et al., 2009)'
_computing_publication_material 'Olex2 (Dolomanov et al., 2009)'
_computing_structure_refinement 'ShelXL (Sheldrick, 2015)'
_computing_structure_solution 'ShelXT (Sheldrick, 2015)'
_diffrn_ambient_temperature 85
_diffrn_measured_fraction_theta_full 0.978
_diffrn_measured_fraction_theta_max 0.976
_diffrn_measurement_device_type 'Rigaku Saturn70 CCD'
_diffrn_measurement_method '\w scans'
_diffrn_radiation_type CuK\a
_diffrn_radiation_wavelength 1.54187
_diffrn_reflns_av_R_equivalents 0.0823
_diffrn_reflns_av_unetI/netI 0.0779
_diffrn_reflns_Laue_measured_fraction_full 0.978
_diffrn_reflns_Laue_measured_fraction_max 0.976
_diffrn_reflns_limit_h_max 15
_diffrn_reflns_limit_h_min -15
_diffrn_reflns_limit_k_max 16
_diffrn_reflns_limit_k_min -16
_diffrn_reflns_limit_l_max 25
_diffrn_reflns_limit_l_min -25
_diffrn_reflns_number 52601
_diffrn_reflns_point_group_measured_fraction_full 0.978
_diffrn_reflns_point_group_measured_fraction_max 0.976
_diffrn_reflns_theta_full 67.687
_diffrn_reflns_theta_max 68.249
_diffrn_reflns_theta_min 3.535
_diffrn_source 'fine-focus sealed tube'
_exptl_absorpt_coefficient_mu 3.040
_exptl_absorpt_correction_T_max 1.000
_exptl_absorpt_correction_T_min 0.686
_exptl_absorpt_correction_type multi-scan
_exptl_absorpt_process_details 'Jacobson, R. (1998) Private communication'
_exptl_crystal_colour orange
_exptl_crystal_colour_primary orange
_exptl_crystal_density_diffrn 1.399
_exptl_crystal_density_method 'not measured'
_exptl_crystal_description plate
_exptl_crystal_F_000 1512
_exptl_crystal_recrystallization_method 'Re-crystallisation from solvent: toluene'
_exptl_crystal_size_max 0.17
_exptl_crystal_size_mid 0.08
_exptl_crystal_size_min 0.01
_refine_diff_density_max 2.146
_refine_diff_density_min -1.180
_refine_diff_density_rms 0.127
_refine_ls_extinction_coef 0.00163(19)
_refine_ls_extinction_expression Fc^*^=kFc[1+0.001xFc^2^\l^3^/sin(2\q)]^-1/4^
_refine_ls_extinction_method 'SHELXL-2016/6 (Sheldrick 2016)'
_refine_ls_goodness_of_fit_ref 1.113
_refine_ls_hydrogen_treatment mixed
_refine_ls_matrix_type full
_refine_ls_number_parameters 910
_refine_ls_number_reflns 12345
_refine_ls_number_restraints 46
_refine_ls_restrained_S_all 1.113
_refine_ls_R_factor_all 0.0781
_refine_ls_R_factor_gt 0.0699
_refine_ls_shift/su_max 0.001
_refine_ls_shift/su_mean 0.000
_refine_ls_structure_factor_coef Fsqd
_refine_ls_weighting_details 'w=1/[\s^2^(Fo^2^)+(0.1144P)^2^+3.9697P] where P=(Fo^2^+2Fc^2^)/3'
_refine_ls_weighting_scheme calc
_refine_ls_wR_factor_gt 0.1881
_refine_ls_wR_factor_ref 0.1969
_reflns_Friedel_coverage 0.000
_reflns_number_gt 10477
_reflns_number_total 12345
_reflns_threshold_expression 'I > 2\s(I)'
_cod_data_source_file c6cc10206a2.cif
_cod_data_source_block shelx
_cod_depositor_comments 'Adding full bibliography for 7119586--7119587.cif.'
_cod_database_code 7119586
_shelx_space_group_comment
;
The symmetry employed for this shelxl refinement is uniquely defined
by the following loop, which should always be used as a source of
symmetry information in preference to the above space-group names.
They are only intended as comments.
;
_olex2_refinement_description
;
1. Fixed Uiso
 At 1.2 times of:
  All H(H) groups, All C(H) groups
 At 1.5 times of:
  All C(H,H,H) groups
2. Restrained distances
 N5-H5 \\sim N4-H4
 with sigma of 0.02
3. Uiso/Uaniso restraints and constraints
Uanis(C1A) = Uanis(C77)
Uanis(C81) = Uanis(C4AA) = Uanis(C78) = Uanis(C7AA)
Uanis(C82) = Uanis(C80) = Uanis(C9AA) = Uanis(C6AA)
Uanis(C5AA) = Uanis(C83) = Uanis(C79) = Uanis(C8AA)
Uanis(C4AA) = Uanis(C78)
4. Same fragment restrains
{C1A, C4AA, C5AA, C6AA, C7AA, C9AA, C8AA} sigma for 1-2: 0.02, 1-3: 0.02
{C77, C78, C83, C82, C81, C80, C79} sigma for 1-2: 0.02, 1-3: 0.02
as
{C70, C71, C76, C75, C74, C73, C72}
5. Others
 Fixed Sof: C77(0.5) H77A(0.5) H77B(0.5) H77C(0.5) C78(0.5) C83(0.5) H83(0.5)
 C82(0.5) H82(0.5) C81(0.5) H81(0.5) C80(0.5) H80(0.5) C79(0.5) H79(0.5)
 C1A(0.5) H1AA(0.5) H1AB(0.5) H1AC(0.5) C4AA(0.5) C5AA(0.5) H5AA(0.5) C6AA(0.5)
 H6AA(0.5) C7AA(0.5) H7AA(0.5) C9AA(0.5) H9AA(0.5) C8AA(0.5) H8AA(0.5)
6.a Aromatic/amide H refined with riding coordinates:
 C39(H39), C2(H2), C53(H53), C59(H59), C35(H35), C51(H51), C54(H54), C27(H27),
 C65(H65), C12(H12), C3(H3), C60(H60), C7(H7), C49(H49), C61(H61), C57(H57),
 C45(H45), C4(H4A), C47(H47), C9(H9), C13(H13), C48(H48), C8(H8), C18(H18),
 C29(H29), C69(H69), C14(H14), C44(H44), C50(H50), C38(H38), C37(H37), C56(H56),
  C55(H55), C20(H20), C41(H41), C36(H36), C76(H76), C75(H75), C74(H74),
 C73(H73), C72(H72), C43(H43), C68(H68), C67(H67), C66(H66), C42(H42), C63(H63),
  C62(H62), C83(H83), C82(H82), C81(H81), C80(H80), C79(H79), C5AA(H5AA),
 C6AA(H6AA), C7AA(H7AA), C9AA(H9AA), C8AA(H8AA)
6.b Idealised Me refined as rotating group:
 C23(H23A,H23B,H23C), C33(H33A,H33B,H33C), C31(H31A,H31B,H31C), C24(H24A,H24B,
 H24C), C32(H32A,H32B,H32C), C22(H22A,H22B,H22C), C70(H70A,H70B,H70C), C77(H77A,
 H77B,H77C), C1A(H1AA,H1AB,H1AC)
;
_shelx_shelxl_version_number 2016/6
_olex2_submission_special_instructions 'No special instructions were received'

loop_
_space_group_symop_operation_xyz
'x, y, z'
'-x, -y, -z'

loop_
_atom_site_label
_atom_site_type_symbol
_atom_site_fract_x
_atom_site_fract_y
_atom_site_fract_z
_atom_site_U_iso_or_equiv
_atom_site_adp_type
_atom_site_occupancy
_atom_site_site_symmetry_order
_atom_site_calc_flag
_atom_site_refinement_flags_posn
_atom_site_refinement_flags_adp
_atom_site_refinement_flags_occupancy
_atom_site_disorder_assembly
_atom_site_disorder_group
Ru1 Ru 0.23617(2) 0.48726(2) 0.75106(2) 0.02169(15) Uani 1 1 d . . . . .
P1 P 0.06981(9) 0.47432(8) 0.72005(5) 0.0233(2) Uani 1 1 d . . . . .
P2 P 0.39492(9) 0.51243(8) 0.78175(5) 0.0236(2) Uani 1 1 d . . . . .
P3 P 0.500000 0.000000 1.000000 0.0332(4) Uani 1 2 d S T P . .
P4 P 0.500000 0.000000 0.500000 0.0394(4) Uani 1 2 d S T P . .
N2 N 0.3097(3) 0.3257(3) 0.75456(16) 0.0274(8) Uani 1 1 d . . . . .
N3 N 0.3009(3) 0.4483(3) 0.65518(16) 0.0257(7) Uani 1 1 d . . . . .
N1 N 0.2084(3) 0.4571(3) 0.84808(16) 0.0247(7) Uani 1 1 d . . . . .
F3 F 0.4343(3) 0.0362(3) 0.93692(16) 0.0582(9) Uani 1 1 d . . . . .
F6 F 0.4284(3) 0.0051(3) 0.56418(16) 0.0583(9) Uani 1 1 d . . . . .
F4 F 0.5671(3) 0.0568(3) 0.53642(15) 0.0517(8) Uani 1 1 d . . . . .
F2 F 0.4105(3) -0.0448(3) 1.02674(17) 0.0505(8) Uani 1 1 d . . . . .
F1 F 0.4298(3) 0.1143(2) 1.03129(17) 0.0543(8) Uani 1 1 d . . . . .
F5 F 0.4147(3) 0.1144(3) 0.47987(17) 0.0609(9) Uani 1 1 d . . . . .
N4 N 0.2466(3) 0.6218(3) 0.61913(17) 0.0286(8) Uani 1 1 d D . . . .
N5 N 0.1147(3) 0.6340(3) 0.87790(17) 0.0274(8) Uani 1 1 d D . . . .
C46 C -0.0184(4) 0.5780(3) 0.6683(2) 0.0283(9) Uani 1 1 d . . . . .
C58 C 0.4568(4) 0.4274(4) 0.8499(2) 0.0275(9) Uani 1 1 d . . . . .
C34 C -0.0347(4) 0.4663(4) 0.7800(2) 0.0307(10) Uani 1 1 d . . . . .
C6 C 0.3064(4) 0.2761(3) 0.8101(2) 0.0274(9) Uani 1 1 d . . . . .
C64 C 0.5097(4) 0.4797(4) 0.7216(2) 0.0292(9) Uani 1 1 d . . . . .
C5 C 0.2538(4) 0.3513(3) 0.8637(2) 0.0246(8) Uani 1 1 d . . . . .
C10 C 0.3523(4) 0.2705(4) 0.6991(2) 0.0313(10) Uani 1 1 d . . . . .
C39 C -0.0030(4) 0.4000(4) 0.8332(2) 0.0310(10) Uani 1 1 d . . . . .
H39 H 0.071081 0.361970 0.839092 0.037 Uiso 1 1 calc R . . . .
C52 C 0.3848(4) 0.6440(4) 0.8107(2) 0.0284(9) Uani 1 1 d . . . . .
C26 C 0.0916(4) 0.7637(4) 0.9644(2) 0.0300(9) Uani 1 1 d . . . . .
C15 C 0.3013(4) 0.5157(3) 0.60751(18) 0.0253(9) Uani 1 1 d . . . . .
C2 C 0.1403(4) 0.4957(4) 0.9568(2) 0.0314(10) Uani 1 1 d . . . . .
H2 H 0.099337 0.545483 0.987647 0.038 Uiso 1 1 calc R . . . .
C11 C 0.3534(4) 0.3400(4) 0.6445(2) 0.0292(9) Uani 1 1 d . . . . .
C17 C 0.1511(4) 0.7124(4) 0.5237(2) 0.0303(10) Uani 1 1 d . . . . .
C1 C 0.1532(3) 0.5294(3) 0.89502(18) 0.0230(8) Uani 1 1 d . . . . .
C16 C 0.2244(4) 0.7041(3) 0.57145(19) 0.0273(9) Uani 1 1 d . . . . .
C53 C 0.2989(4) 0.7377(4) 0.7949(2) 0.0301(9) Uani 1 1 d . . . . .
H53 H 0.243050 0.733934 0.770782 0.036 Uiso 1 1 calc R . . . .
C21 C 0.2754(4) 0.7779(4) 0.5757(2) 0.0373(11) Uani 1 1 d . . . . .
C59 C 0.4186(4) 0.4656(4) 0.9116(2) 0.0317(10) Uani 1 1 d . . . . .
H59 H 0.367719 0.535153 0.917386 0.038 Uiso 1 1 calc R . . . .
C23 C 0.0999(4) 0.6313(4) 0.5165(2) 0.0354(10) Uani 1 1 d . . . . .
H23A H 0.152896 0.567203 0.497488 0.053 Uiso 1 1 calc GR . . . .
H23B H 0.038452 0.659630 0.489715 0.053 Uiso 1 1 calc GR . . . .
H23C H 0.075404 0.615240 0.557724 0.053 Uiso 1 1 calc GR . . . .
C25 C 0.0459(4) 0.7189(3) 0.9203(2) 0.0283(9) Uani 1 1 d . . . . .
C35 C -0.1464(4) 0.5225(4) 0.7734(2) 0.0380(11) Uani 1 1 d . . . . .
H35 H -0.169797 0.567143 0.738491 0.046 Uiso 1 1 calc R . . . .
C51 C -0.0314(4) 0.6849(4) 0.6784(2) 0.0302(9) Uani 1 1 d . . . . .
H51 H 0.011319 0.700799 0.707574 0.036 Uiso 1 1 calc R . . . .
C54 C 0.2955(4) 0.8369(4) 0.8150(2) 0.0363(11) Uani 1 1 d . . . . .
H54 H 0.237687 0.898958 0.804063 0.044 Uiso 1 1 calc R . . . .
C27 C 0.0219(4) 0.8444(4) 1.0047(2) 0.0328(10) Uani 1 1 d . . . . .
H27 H 0.052104 0.874517 1.034439 0.039 Uiso 1 1 calc R . . . .
C30 C -0.0686(4) 0.7555(4) 0.9154(2) 0.0306(10) Uani 1 1 d . . . . .
C65 C 0.5531(4) 0.3774(4) 0.6925(2) 0.0338(10) Uani 1 1 d . . . . .
H65 H 0.525444 0.325920 0.705087 0.041 Uiso 1 1 calc R . . . .
C12 C 0.4061(4) 0.2994(4) 0.5871(2) 0.0352(11) Uani 1 1 d . . . . .
H12 H 0.440653 0.225847 0.580963 0.042 Uiso 1 1 calc R . . . .
C3 C 0.1873(4) 0.3902(4) 0.9723(2) 0.0317(10) Uani 1 1 d . . . . .
H3 H 0.179961 0.368102 1.013830 0.038 Uiso 1 1 calc R . . . .
C60 C 0.4555(4) 0.4014(4) 0.9640(2) 0.0340(10) Uani 1 1 d . . . . .
H60 H 0.430379 0.429027 1.004760 0.041 Uiso 1 1 calc R . . . .
C7 C 0.3451(4) 0.1659(4) 0.8121(2) 0.0331(10) Uani 1 1 d . . . . .
H7 H 0.343239 0.130894 0.850271 0.040 Uiso 1 1 calc R . . . .
C49 C -0.1695(4) 0.7451(4) 0.6012(2) 0.0348(10) Uani 1 1 d . . . . .
H49 H -0.219798 0.800498 0.578960 0.042 Uiso 1 1 calc R . . . .
C61 C 0.5290(4) 0.2969(4) 0.9570(2) 0.0407(11) Uani 1 1 d . . . . .
H61 H 0.552737 0.253520 0.992385 0.049 Uiso 1 1 calc R . . . .
C57 C 0.4680(4) 0.6524(4) 0.8470(2) 0.0288(9) Uani 1 1 d . . . . .
H57 H 0.526324 0.590812 0.857919 0.035 Uiso 1 1 calc R . . . .
C45 C 0.1340(4) 0.3454(4) 0.6097(2) 0.0338(10) Uani 1 1 d . . . . .
H45 H 0.133788 0.406763 0.589126 0.041 Uiso 1 1 calc R . . . .
C28 C -0.0911(4) 0.8812(4) 1.0020(2) 0.0332(10) Uani 1 1 d . . . . .
C4 C 0.2471(4) 0.3151(4) 0.9250(2) 0.0303(9) Uani 1 1 d . . . . .
H4A H 0.281053 0.242987 0.934687 0.036 Uiso 1 1 calc R . . . .
C47 C -0.0829(4) 0.5566(4) 0.6238(2) 0.0281(9) Uani 1 1 d . . . . .
H47 H -0.076129 0.486475 0.616603 0.034 Uiso 1 1 calc R . . . .
C33 C -0.1176(4) 0.7070(4) 0.8678(2) 0.0385(11) Uani 1 1 d . . . . .
H33A H -0.100296 0.725425 0.825440 0.058 Uiso 1 1 calc GR . . . .
H33B H -0.195792 0.733882 0.875132 0.058 Uiso 1 1 calc GR . . . .
H33C H -0.088294 0.630637 0.872129 0.058 Uiso 1 1 calc GR . . . .
C9 C 0.3903(4) 0.1614(4) 0.6991(2) 0.0348(10) Uani 1 1 d . . . . .
H9 H 0.418203 0.122993 0.661457 0.042 Uiso 1 1 calc R . . . .
C13 C 0.4073(4) 0.3693(4) 0.5383(2) 0.0381(11) Uani 1 1 d . . . . .
H13 H 0.441969 0.342742 0.498987 0.046 Uiso 1 1 calc R . . . .
C48 C -0.1573(4) 0.6394(4) 0.5900(2) 0.0314(10) Uani 1 1 d . . . . .
H48 H -0.199121 0.624310 0.559864 0.038 Uiso 1 1 calc R . . . .
C8 C 0.3871(4) 0.1081(4) 0.7558(2) 0.0377(11) Uani 1 1 d . . . . .
H8 H 0.412999 0.033776 0.756079 0.045 Uiso 1 1 calc R . . . .
C18 C 0.1272(4) 0.7975(4) 0.4823(2) 0.0357(11) Uani 1 1 d . . . . .
H18 H 0.078126 0.803858 0.450659 0.043 Uiso 1 1 calc R . . . .
C29 C -0.1349(4) 0.8365(4) 0.9568(2) 0.0336(10) Uani 1 1 d . . . . .
H29 H -0.210635 0.861324 0.954038 0.040 Uiso 1 1 calc R . . . .
C69 C 0.5544(4) 0.5534(4) 0.7021(2) 0.0335(10) Uani 1 1 d . . . . .
H69 H 0.526976 0.621645 0.719999 0.040 Uiso 1 1 calc R . . . .
C40 C 0.0986(4) 0.3508(4) 0.6740(2) 0.0302(9) Uani 1 1 d . . . . .
C14 C 0.3575(4) 0.4770(4) 0.5482(2) 0.0343(10) Uani 1 1 d . . . . .
H14 H 0.360451 0.524476 0.516377 0.041 Uiso 1 1 calc R . . . .
C44 C 0.1691(5) 0.2498(4) 0.5766(2) 0.0415(12) Uani 1 1 d . . . . .
H44 H 0.190837 0.247680 0.533659 0.050 Uiso 1 1 calc R . . . .
C50 C -0.1069(4) 0.7666(4) 0.6453(2) 0.0367(11) Uani 1 1 d . . . . .
H50 H -0.115407 0.837074 0.652967 0.044 Uiso 1 1 calc R . . . .
C31 C 0.2133(4) 0.7266(4) 0.9714(2) 0.0378(11) Uani 1 1 d . . . . .
H31A H 0.239766 0.656818 0.990265 0.057 Uiso 1 1 calc GR . . . .
H31B H 0.228726 0.775799 0.998306 0.057 Uiso 1 1 calc GR . . . .
H31C H 0.249220 0.723339 0.930172 0.057 Uiso 1 1 calc GR . . . .
C24 C 0.1433(6) 0.9696(5) 0.4427(3) 0.0553(15) Uani 1 1 d . . . . .
H24A H 0.132464 0.948905 0.400666 0.083 Uiso 1 1 calc GR . . . .
H24B H 0.201299 0.996211 0.440698 0.083 Uiso 1 1 calc GR . . . .
H24C H 0.076873 1.024557 0.459056 0.083 Uiso 1 1 calc GR . . . .
C38 C -0.0803(5) 0.3901(4) 0.8771(2) 0.0400(11) Uani 1 1 d . . . . .
H38 H -0.057657 0.344957 0.911832 0.048 Uiso 1 1 calc R . . . .
C19 C 0.1733(4) 0.8739(4) 0.4861(2) 0.0384(11) Uani 1 1 d . . . . .
C37 C -0.1916(5) 0.4474(6) 0.8697(3) 0.0525(15) Uani 1 1 d . . . . .
H37 H -0.243732 0.441348 0.899204 0.063 Uiso 1 1 calc R . . . .
C56 C 0.4643(4) 0.7509(4) 0.8667(2) 0.0378(11) Uani 1 1 d . . . . .
H56 H 0.520364 0.754954 0.890550 0.045 Uiso 1 1 calc R . . . .
C32 C -0.1638(5) 0.9659(4) 1.0486(3) 0.0460(13) Uani 1 1 d . . . . .
H32A H -0.176683 0.932352 1.087047 0.069 Uiso 1 1 calc GR . . . .
H32B H -0.232413 1.005296 1.029896 0.069 Uiso 1 1 calc GR . . . .
H32C H -0.128317 1.013867 1.058542 0.069 Uiso 1 1 calc GR . . . .
C55 C 0.3789(4) 0.8432(4) 0.8514(2) 0.0386(11) Uani 1 1 d . . . . .
H55 H 0.376595 0.909258 0.865279 0.046 Uiso 1 1 calc R . . . .
C20 C 0.2485(5) 0.8615(4) 0.5324(2) 0.0376(11) Uani 1 1 d . . . . .
H20 H 0.282037 0.910708 0.534705 0.045 Uiso 1 1 calc R . . . .
C41 C 0.1002(5) 0.2572(4) 0.7031(2) 0.0429(12) Uani 1 1 d . . . . .
H41 H 0.075859 0.258844 0.745508 0.051 Uiso 1 1 calc R . . . .
C22 C 0.3598(6) 0.7666(6) 0.6236(3) 0.0556(16) Uani 1 1 d . . . . .
H22A H 0.324281 0.787748 0.664980 0.083 Uiso 1 1 calc GR . . . .
H22B H 0.399278 0.811361 0.611691 0.083 Uiso 1 1 calc GR . . . .
H22C H 0.409935 0.693395 0.624749 0.083 Uiso 1 1 calc GR . . . .
C36 C -0.2228(5) 0.5132(6) 0.8176(3) 0.0529(15) Uani 1 1 d . . . . .
H36 H -0.296914 0.552102 0.812244 0.063 Uiso 1 1 calc R . . . .
C70 C 0.4074(6) 0.2005(5) 0.2920(4) 0.0660(18) Uani 1 1 d D . . . .
H70A H 0.355589 0.266202 0.276138 0.099 Uiso 1 1 calc GR . . . .
H70B H 0.479237 0.189009 0.273927 0.099 Uiso 1 1 calc GR . . . .
H70C H 0.407817 0.204704 0.337667 0.099 Uiso 1 1 calc GR . . . .
C71 C 0.3761(5) 0.1106(5) 0.2740(3) 0.0526(14) Uani 1 1 d D . . . .
C76 C 0.3596(5) 0.0951(5) 0.2105(3) 0.0508(14) Uani 1 1 d D . . . .
H76 H 0.368474 0.141582 0.179658 0.061 Uiso 1 1 calc R . . . .
C75 C 0.3306(6) 0.0131(6) 0.1925(3) 0.0625(17) Uani 1 1 d D . . . .
H75 H 0.319341 0.004092 0.149891 0.075 Uiso 1 1 calc R . . . .
C74 C 0.3180(5) -0.0566(5) 0.2381(4) 0.0648(18) Uani 1 1 d D . . . .
H74 H 0.297645 -0.112457 0.226210 0.078 Uiso 1 1 calc R . . . .
C73 C 0.3353(5) -0.0433(5) 0.3002(4) 0.0645(19) Uani 1 1 d D . . . .
H73 H 0.327907 -0.091145 0.330528 0.077 Uiso 1 1 calc R . . . .
C72 C 0.3637(5) 0.0401(5) 0.3189(3) 0.0541(15) Uani 1 1 d D . . . .
H72 H 0.374537 0.048724 0.361708 0.065 Uiso 1 1 calc R . . . .
C43 C 0.1723(6) 0.1574(4) 0.6063(3) 0.0543(15) Uani 1 1 d . . . . .
H43 H 0.197505 0.092801 0.584002 0.065 Uiso 1 1 calc R . . . .
C68 C 0.6396(4) 0.5264(5) 0.6561(2) 0.0405(12) Uani 1 1 d . . . . .
H68 H 0.669783 0.576374 0.644286 0.049 Uiso 1 1 calc R . . . .
C67 C 0.6801(4) 0.4267(5) 0.6277(2) 0.0423(12) Uani 1 1 d . . . . .
H67 H 0.736710 0.409636 0.596591 0.051 Uiso 1 1 calc R . . . .
C66 C 0.6363(4) 0.3527(4) 0.6457(2) 0.0411(12) Uani 1 1 d . . . . .
H66 H 0.662675 0.285635 0.626203 0.049 Uiso 1 1 calc R . . . .
C42 C 0.1376(6) 0.1619(5) 0.6695(3) 0.0581(17) Uani 1 1 d . . . . .
H42 H 0.139471 0.099810 0.689815 0.070 Uiso 1 1 calc R . . . .
C63 C 0.5311(4) 0.3224(4) 0.8429(2) 0.0374(11) Uani 1 1 d . . . . .
H63 H 0.557259 0.294842 0.802321 0.045 Uiso 1 1 calc R . . . .
C62 C 0.5663(5) 0.2584(4) 0.8957(3) 0.0473(13) Uani 1 1 d . . . . .
H62 H 0.616015 0.188373 0.890073 0.057 Uiso 1 1 calc R . . . .
H5 H 0.114(4) 0.647(4) 0.831(2) 0.033(13) Uiso 1 1 d D . . . .
H4 H 0.217(5) 0.639(5) 0.664(2) 0.045(15) Uiso 1 1 d D . . . .
H H 0.189(5) 0.600(5) 0.746(3) 0.054 Uiso 1 1 d R . . . .
C77 C -0.154(3) 1.2590(13) 0.7500(12) 0.136(8) Uani 0.5 1 d D . . A -1
H77A H -0.120873 1.301468 0.771237 0.204 Uiso 0.5 1 calc GR . . A -1
H77B H -0.230219 1.283961 0.762031 0.204 Uiso 0.5 1 calc GR . . A -1
H77C H -0.144417 1.265202 0.704627 0.204 Uiso 0.5 1 calc GR . . A -1
C78 C -0.1006(16) 1.1479(13) 0.7682(7) 0.099(5) Uani 0.5 1 d D . . A -1
C83 C -0.057(3) 1.0720(17) 0.7190(7) 0.127(5) Uani 0.5 1 d D . . A -1
H83 H -0.072115 1.092660 0.676929 0.152 Uiso 0.5 1 calc R . . A -1
C82 C 0.0075(14) 0.9687(15) 0.7316(7) 0.107(5) Uani 0.5 1 d D . . A -1
H82 H 0.057811 0.924803 0.701403 0.128 Uiso 0.5 1 calc R . . A -1
C81 C -0.0067(17) 0.9329(15) 0.7929(8) 0.099(5) Uani 0.5 1 d D . . A -1
H81 H 0.014578 0.860131 0.800792 0.118 Uiso 0.5 1 calc R . . A -1
C80 C -0.0512(16) 1.0043(16) 0.8401(7) 0.107(5) Uani 0.5 1 d D . . A -1
H80 H -0.049471 0.979296 0.881643 0.128 Uiso 0.5 1 calc R . . A -1
C79 C -0.099(2) 1.1129(17) 0.8302(7) 0.127(5) Uani 0.5 1 d D . . A -1
H79 H -0.130017 1.160558 0.864010 0.152 Uiso 0.5 1 calc R . . A -1
C1A C 0.011(3) 0.8900(13) 0.7747(13) 0.136(8) Uani 0.5 1 d D . . B -2
H1AA H -0.046158 0.862456 0.778327 0.204 Uiso 0.5 1 calc GR . . B -2
H1AB H 0.060860 0.861531 0.808333 0.204 Uiso 0.5 1 calc GR . . B -2
H1AC H 0.050155 0.869251 0.734152 0.204 Uiso 0.5 1 calc GR . . B -2
C4AA C -0.0365(15) 1.0064(13) 0.7797(7) 0.099(5) Uani 0.5 1 d D . . B -2
C5AA C -0.043(3) 1.0651(18) 0.7240(7) 0.127(5) Uani 0.5 1 d D . . B -2
H5AA H 0.001828 1.031663 0.688752 0.152 Uiso 0.5 1 calc R . . B -2
C6AA C -0.1119(15) 1.1690(16) 0.7188(7) 0.107(5) Uani 0.5 1 d D . . B -2
H6AA H -0.129624 1.202956 0.679734 0.128 Uiso 0.5 1 calc R . . B -2
C7AA C -0.1533(18) 1.2200(15) 0.7766(8) 0.099(5) Uani 0.5 1 d D . . B -2
H7AA H -0.186991 1.294199 0.777532 0.118 Uiso 0.5 1 calc R . . B -2
C9AA C -0.1466(15) 1.1669(15) 0.8309(7) 0.107(5) Uani 0.5 1 d D . . B -2
H9AA H -0.179742 1.205434 0.867773 0.128 Uiso 0.5 1 calc R . . B -2
C8AA C -0.093(2) 1.0564(16) 0.8357(7) 0.127(5) Uani 0.5 1 d D . . B -2
H8AA H -0.093803 1.019170 0.873073 0.152 Uiso 0.5 1 calc R . . B -2

loop_
_atom_site_aniso_label
_atom_site_aniso_U_11
_atom_site_aniso_U_22
_atom_site_aniso_U_33
_atom_site_aniso_U_23
_atom_site_aniso_U_13
_atom_site_aniso_U_12
Ru1 0.0230(2) 0.0233(2) 0.0175(2) -0.00105(12) 0.00157(13) -0.00747(14)
P1 0.0244(6) 0.0258(5) 0.0201(5) 0.0009(4) -0.0005(4) -0.0099(4)
P2 0.0224(5) 0.0273(5) 0.0203(5) -0.0017(4) 0.0017(4) -0.0088(4)
P3 0.0374(9) 0.0346(8) 0.0305(8) 0.0058(7) -0.0087(7) -0.0163(7)
P4 0.0448(10) 0.0353(9) 0.0373(9) -0.0123(7) 0.0086(8) -0.0150(8)
N2 0.0267(19) 0.0342(19) 0.0194(17) -0.0002(14) -0.0003(14) -0.0093(15)
N3 0.0267(18) 0.0285(17) 0.0214(17) -0.0023(14) 0.0001(14) -0.0099(15)
N1 0.0289(19) 0.0265(17) 0.0210(17) 0.0001(14) 0.0030(14) -0.0135(15)
F3 0.069(2) 0.070(2) 0.0432(18) 0.0179(16) -0.0267(16) -0.0320(19)
F6 0.064(2) 0.071(2) 0.0460(18) -0.0180(16) 0.0169(16) -0.0335(18)
F4 0.056(2) 0.0527(18) 0.0502(18) -0.0162(15) 0.0048(15) -0.0250(16)
F2 0.0464(18) 0.0469(17) 0.065(2) 0.0113(15) -0.0030(15) -0.0258(15)
F1 0.055(2) 0.0414(16) 0.065(2) -0.0076(15) 0.0022(16) -0.0176(15)
F5 0.072(2) 0.0433(17) 0.059(2) -0.0132(15) -0.0081(18) -0.0118(17)
N4 0.035(2) 0.0286(18) 0.0207(17) -0.0002(14) 0.0022(15) -0.0101(16)
N5 0.030(2) 0.0268(17) 0.0201(17) -0.0007(14) 0.0041(15) -0.0048(15)
C46 0.031(2) 0.028(2) 0.026(2) -0.0004(17) 0.0046(18) -0.0111(18)
C58 0.026(2) 0.034(2) 0.022(2) 0.0005(17) -0.0025(17) -0.0102(18)
C34 0.038(3) 0.034(2) 0.024(2) 0.0003(17) 0.0014(19) -0.018(2)
C6 0.031(2) 0.027(2) 0.024(2) 0.0006(17) -0.0031(18) -0.0103(18)
C64 0.028(2) 0.035(2) 0.019(2) 0.0012(17) -0.0012(17) -0.0064(18)
C5 0.027(2) 0.026(2) 0.022(2) 0.0028(16) -0.0027(17) -0.0119(17)
C10 0.030(2) 0.035(2) 0.024(2) -0.0065(18) 0.0009(18) -0.0073(19)
C39 0.036(3) 0.037(2) 0.026(2) 0.0009(18) 0.0006(19) -0.021(2)
C52 0.029(2) 0.036(2) 0.021(2) -0.0037(17) 0.0099(17) -0.0152(19)
C26 0.030(2) 0.032(2) 0.024(2) -0.0006(17) 0.0061(18) -0.0087(19)
C15 0.032(2) 0.030(2) 0.0146(18) 0.0031(16) -0.0007(17) -0.0123(18)
C2 0.033(2) 0.034(2) 0.026(2) -0.0024(18) 0.0047(19) -0.0119(19)
C11 0.029(2) 0.030(2) 0.023(2) -0.0023(17) -0.0005(18) -0.0051(18)
C17 0.028(2) 0.040(2) 0.022(2) -0.0014(18) 0.0048(18) -0.0128(19)
C1 0.021(2) 0.029(2) 0.0164(18) -0.0051(15) 0.0078(15) -0.0072(16)
C16 0.033(2) 0.028(2) 0.0192(19) 0.0022(16) 0.0055(17) -0.0106(18)
C53 0.031(2) 0.031(2) 0.030(2) -0.0058(18) 0.0032(18) -0.0139(19)
C21 0.047(3) 0.038(2) 0.031(2) -0.001(2) -0.001(2) -0.021(2)
C59 0.036(3) 0.035(2) 0.022(2) -0.0013(18) -0.0017(18) -0.012(2)
C23 0.037(3) 0.050(3) 0.024(2) 0.007(2) -0.0016(19) -0.022(2)
C25 0.028(2) 0.027(2) 0.026(2) -0.0030(17) 0.0067(18) -0.0054(18)
C35 0.028(2) 0.059(3) 0.026(2) 0.005(2) 0.0016(19) -0.016(2)
C51 0.033(2) 0.030(2) 0.028(2) -0.0016(17) -0.0011(19) -0.0122(19)
C54 0.042(3) 0.030(2) 0.036(2) -0.0057(19) 0.005(2) -0.012(2)
C27 0.034(3) 0.032(2) 0.032(2) -0.0039(18) 0.006(2) -0.013(2)
C30 0.031(2) 0.031(2) 0.028(2) 0.0027(18) 0.0023(19) -0.0113(19)
C65 0.028(2) 0.041(2) 0.029(2) -0.0069(19) 0.0064(19) -0.010(2)
C12 0.036(3) 0.032(2) 0.029(2) -0.0026(19) 0.003(2) -0.002(2)
C3 0.043(3) 0.034(2) 0.019(2) 0.0027(17) 0.0019(19) -0.016(2)
C60 0.039(3) 0.042(2) 0.023(2) 0.0011(18) -0.0031(19) -0.017(2)
C7 0.040(3) 0.027(2) 0.031(2) 0.0036(18) -0.003(2) -0.0115(19)
C49 0.034(3) 0.039(2) 0.025(2) 0.0058(19) -0.0015(19) -0.008(2)
C61 0.041(3) 0.050(3) 0.030(2) 0.009(2) -0.006(2) -0.016(2)
C57 0.028(2) 0.035(2) 0.025(2) -0.0030(18) 0.0040(18) -0.0145(19)
C45 0.033(2) 0.036(2) 0.030(2) -0.0038(19) -0.0043(19) -0.010(2)
C28 0.034(3) 0.031(2) 0.034(2) -0.0026(19) 0.009(2) -0.0122(19)
C4 0.035(2) 0.031(2) 0.025(2) 0.0041(17) -0.0047(18) -0.0117(19)
C47 0.029(2) 0.040(2) 0.0200(19) 0.0017(17) -0.0003(17) -0.0178(19)
C33 0.037(3) 0.047(3) 0.031(2) -0.005(2) 0.003(2) -0.016(2)
C9 0.040(3) 0.028(2) 0.031(2) -0.0037(18) 0.000(2) -0.006(2)
C13 0.039(3) 0.046(3) 0.020(2) -0.0058(19) 0.0058(19) -0.007(2)
C48 0.031(2) 0.041(2) 0.024(2) 0.0019(18) -0.0016(18) -0.015(2)
C8 0.049(3) 0.024(2) 0.036(3) -0.0015(19) -0.002(2) -0.009(2)
C18 0.034(3) 0.043(3) 0.025(2) 0.0043(19) 0.0011(19) -0.010(2)
C29 0.027(2) 0.031(2) 0.036(2) -0.0022(19) 0.0055(19) -0.0045(19)
C69 0.033(2) 0.041(2) 0.028(2) -0.0010(19) 0.0003(19) -0.016(2)
C40 0.031(2) 0.030(2) 0.029(2) 0.0004(18) -0.0040(19) -0.0113(19)
C14 0.037(3) 0.037(2) 0.026(2) -0.0013(19) 0.003(2) -0.011(2)
C44 0.045(3) 0.044(3) 0.029(2) -0.007(2) -0.006(2) -0.009(2)
C50 0.048(3) 0.031(2) 0.028(2) 0.0023(19) -0.002(2) -0.013(2)
C31 0.036(3) 0.042(3) 0.030(2) -0.008(2) 0.007(2) -0.011(2)
C24 0.065(4) 0.041(3) 0.049(3) 0.016(2) 0.003(3) -0.009(3)
C38 0.048(3) 0.055(3) 0.026(2) 0.009(2) -0.006(2) -0.030(3)
C19 0.046(3) 0.032(2) 0.031(2) 0.0077(19) 0.007(2) -0.009(2)
C37 0.043(3) 0.088(4) 0.034(3) 0.010(3) 0.003(2) -0.034(3)
C56 0.044(3) 0.054(3) 0.025(2) -0.006(2) 0.004(2) -0.029(2)
C32 0.040(3) 0.040(3) 0.053(3) -0.020(2) 0.015(2) -0.011(2)
C55 0.046(3) 0.041(3) 0.034(2) -0.013(2) 0.011(2) -0.023(2)
C20 0.053(3) 0.033(2) 0.032(2) 0.0012(19) 0.003(2) -0.023(2)
C41 0.067(4) 0.032(2) 0.034(3) -0.001(2) -0.002(2) -0.023(2)
C22 0.075(4) 0.071(4) 0.040(3) 0.013(3) -0.017(3) -0.048(4)
C36 0.039(3) 0.088(4) 0.034(3) 0.010(3) -0.001(2) -0.027(3)
C70 0.061(4) 0.058(4) 0.075(5) -0.015(3) 0.016(3) -0.019(3)
C71 0.043(3) 0.049(3) 0.057(4) 0.000(3) 0.009(3) -0.008(3)
C76 0.041(3) 0.060(3) 0.048(3) 0.006(3) -0.006(3) -0.016(3)
C75 0.057(4) 0.075(4) 0.058(4) 0.006(3) -0.009(3) -0.028(3)
C74 0.046(4) 0.057(4) 0.089(5) -0.011(4) 0.007(3) -0.018(3)
C73 0.046(4) 0.048(3) 0.082(5) 0.003(3) 0.028(3) -0.002(3)
C72 0.052(4) 0.051(3) 0.047(3) 0.000(3) 0.010(3) -0.007(3)
C43 0.072(4) 0.036(3) 0.050(3) -0.016(2) -0.013(3) -0.014(3)
C68 0.033(3) 0.059(3) 0.029(2) 0.004(2) 0.004(2) -0.018(2)
C67 0.034(3) 0.060(3) 0.028(2) -0.005(2) 0.010(2) -0.014(2)
C66 0.036(3) 0.048(3) 0.032(2) -0.008(2) 0.006(2) -0.009(2)
C42 0.091(5) 0.034(3) 0.053(4) -0.001(2) -0.010(3) -0.027(3)
C63 0.038(3) 0.038(2) 0.025(2) 0.0015(19) 0.003(2) -0.004(2)
C62 0.048(3) 0.042(3) 0.039(3) 0.004(2) 0.005(2) -0.004(2)
C77 0.152(18) 0.077(9) 0.163(19) -0.022(10) -0.012(14) -0.023(10)
C78 0.107(10) 0.167(14) 0.065(5) 0.028(7) -0.020(6) -0.099(11)
C83 0.093(8) 0.255(17) 0.061(5) 0.061(8) -0.044(5) -0.094(10)
C82 0.093(8) 0.207(14) 0.067(6) 0.062(8) -0.047(6) -0.106(9)
C81 0.107(10) 0.167(14) 0.065(5) 0.028(7) -0.020(6) -0.099(11)
C80 0.093(8) 0.207(14) 0.067(6) 0.062(8) -0.047(6) -0.106(9)
C79 0.093(8) 0.255(17) 0.061(5) 0.061(8) -0.044(5) -0.094(10)
C1A 0.152(18) 0.077(9) 0.163(19) -0.022(10) -0.012(14) -0.023(10)
C4AA 0.107(10) 0.167(14) 0.065(5) 0.028(7) -0.020(6) -0.099(11)
C5AA 0.093(8) 0.255(17) 0.061(5) 0.061(8) -0.044(5) -0.094(10)
C6AA 0.093(8) 0.207(14) 0.067(6) 0.062(8) -0.047(6) -0.106(9)
C7AA 0.107(10) 0.167(14) 0.065(5) 0.028(7) -0.020(6) -0.099(11)
C9AA 0.093(8) 0.207(14) 0.067(6) 0.062(8) -0.047(6) -0.106(9)
C8AA 0.093(8) 0.255(17) 0.061(5) 0.061(8) -0.044(5) -0.094(10)

loop_
_atom_type_symbol
_atom_type_description
_atom_type_scat_dispersion_real
_atom_type_scat_dispersion_imag
_atom_type_scat_source
C C 0.0181 0.0091 'International Tables Vol C Tables 4.2.6.8 and 6.1.1.4'
H H 0.0000 0.0000 'International Tables Vol C Tables 4.2.6.8 and 6.1.1.4'
F F 0.0727 0.0534 'International Tables Vol C Tables 4.2.6.8 and 6.1.1.4'
N N 0.0311 0.0180 'International Tables Vol C Tables 4.2.6.8 and 6.1.1.4'
P P 0.2955 0.4335 'International Tables Vol C Tables 4.2.6.8 and 6.1.1.4'
Ru Ru 0.0552 3.2960 'International Tables Vol C Tables 4.2.6.8 and 6.1.1.4'

loop_
_geom_angle_atom_site_label_1
_geom_angle_atom_site_label_2
_geom_angle_atom_site_label_3
_geom_angle
_geom_angle_site_symmetry_1
_geom_angle_site_symmetry_3
P1 Ru1 H 91(3) . .
P2 Ru1 P1 176.24(4) . .
P2 Ru1 H 86(3) . .
N2 Ru1 P1 90.84(11) . .
N2 Ru1 P2 92.92(11) . .
N2 Ru1 N3 78.17(14) . .
N2 Ru1 N1 78.16(13) . .
N2 Ru1 H 177(3) . .
N3 Ru1 P1 88.94(10) . .
N3 Ru1 P2 91.98(10) . .
N3 Ru1 H 99(3) . .
N1 Ru1 P1 93.24(10) . .
N1 Ru1 P2 87.39(10) . .
N1 Ru1 N3 156.25(14) . .
N1 Ru1 H 104(3) . .
C46 P1 Ru1 118.28(15) . .
C46 P1 C34 99.7(2) . .
C46 P1 C40 103.0(2) . .
C34 P1 Ru1 121.58(15) . .
C40 P1 Ru1 110.61(16) . .
C40 P1 C34 100.8(2) . .
C58 P2 Ru1 111.53(15) . .
C58 P2 C64 103.5(2) . .
C64 P2 Ru1 116.81(15) . .
C52 P2 Ru1 120.03(15) . .
C52 P2 C58 100.9(2) . .
C52 P2 C64 101.7(2) . .
F3 P3 F3 180.0(3) . 2_657
F3 P3 F2 89.38(19) . .
F3 P3 F2 89.38(19) 2_657 2_657
F3 P3 F2 90.62(19) 2_657 .
F3 P3 F2 90.62(19) . 2_657
F3 P3 F1 90.53(19) . 2_657
F3 P3 F1 89.47(19) . .
F3 P3 F1 90.53(19) 2_657 .
F3 P3 F1 89.46(19) 2_657 2_657
F2 P3 F2 180.0 2_657 .
F2 P3 F1 89.88(17) . 2_657
F2 P3 F1 89.88(17) 2_657 .
F2 P3 F1 90.12(17) . .
F2 P3 F1 90.12(17) 2_657 2_657
F1 P3 F1 180.0 2_657 .
F6 P4 F6 180.0 2_656 .
F6 P4 F5 90.2(2) . .
F6 P4 F5 89.8(2) 2_656 .
F6 P4 F5 90.2(2) 2_656 2_656
F6 P4 F5 89.8(2) . 2_656
F4 P4 F6 89.37(17) 2_656 2_656
F4 P4 F6 90.63(17) . 2_656
F4 P4 F6 89.37(17) . .
F4 P4 F6 90.64(17) 2_656 .
F4 P4 F4 180.0 . 2_656
F4 P4 F5 89.77(18) . .
F4 P4 F5 90.24(18) . 2_656
F4 P4 F5 89.77(18) 2_656 2_656
F4 P4 F5 90.23(18) 2_656 .
F5 P4 F5 180.0 2_656 .
C6 N2 Ru1 119.0(3) . .
C6 N2 C10 122.2(4) . .
C10 N2 Ru1 118.6(3) . .
C15 N3 Ru1 128.1(3) . .
C15 N3 C11 118.6(3) . .
C11 N3 Ru1 113.2(3) . .
C5 N1 Ru1 113.5(3) . .
C5 N1 C1 118.4(3) . .
C1 N1 Ru1 128.0(3) . .
C15 N4 C16 124.8(3) . .
C15 N4 H4 114(3) . .
C16 N4 H4 121(3) . .
C1 N5 C25 122.7(3) . .
C1 N5 H5 115(3) . .
C25 N5 H5 119(3) . .
C51 C46 P1 119.1(3) . .
C47 C46 P1 122.2(3) . .
C47 C46 C51 118.3(4) . .
C59 C58 P2 118.6(3) . .
C63 C58 P2 123.0(3) . .
C63 C58 C59 118.0(4) . .
C39 C34 P1 120.3(4) . .
C35 C34 P1 122.0(4) . .
C35 C34 C39 117.6(4) . .
N2 C6 C5 113.1(4) . .
N2 C6 C7 120.0(4) . .
C7 C6 C5 126.8(4) . .
C65 C64 P2 120.1(4) . .
C69 C64 P2 122.3(3) . .
C69 C64 C65 117.6(4) . .
N1 C5 C6 115.9(4) . .
N1 C5 C4 122.6(4) . .
C4 C5 C6 121.4(4) . .
N2 C10 C11 113.5(4) . .
C9 C10 N2 119.4(4) . .
C9 C10 C11 127.1(4) . .
C34 C39 H39 119.5 . .
C38 C39 C34 121.0(5) . .
C38 C39 H39 119.5 . .
C53 C52 P2 121.7(4) . .
C53 C52 C57 118.2(4) . .
C57 C52 P2 120.0(4) . .
C25 C26 C27 118.6(4) . .
C25 C26 C31 122.5(4) . .
C27 C26 C31 118.9(4) . .
N3 C15 N4 117.1(3) . .
N3 C15 C14 121.1(4) . .
N4 C15 C14 121.8(4) . .
C1 C2 H2 119.8 . .
C3 C2 H2 119.8 . .
C3 C2 C1 120.5(4) . .
N3 C11 C10 116.0(4) . .
C12 C11 N3 122.0(4) . .
C12 C11 C10 122.0(4) . .
C16 C17 C23 121.7(4) . .
C18 C17 C16 118.1(4) . .
C18 C17 C23 120.2(4) . .
N1 C1 C2 120.8(4) . .
N5 C1 N1 116.2(3) . .
N5 C1 C2 123.1(4) . .
C17 C16 N4 120.9(4) . .
C17 C16 C21 120.9(4) . .
C21 C16 N4 118.1(4) . .
C52 C53 H53 119.6 . .
C52 C53 C54 120.8(5) . .
C54 C53 H53 119.6 . .
C16 C21 C22 122.0(5) . .
C20 C21 C16 118.2(5) . .
C20 C21 C22 119.8(5) . .
C58 C59 H59 119.6 . .
C60 C59 C58 120.8(4) . .
C60 C59 H59 119.6 . .
C17 C23 H23A 109.5 . .
C17 C23 H23B 109.5 . .
C17 C23 H23C 109.5 . .
H23A C23 H23B 109.5 . .
H23A C23 H23C 109.5 . .
H23B C23 H23C 109.5 . .
C26 C25 N5 120.7(4) . .
C26 C25 C30 120.9(4) . .
C30 C25 N5 118.4(4) . .
C34 C35 H35 119.5 . .
C36 C35 C34 121.1(5) . .
C36 C35 H35 119.5 . .
C46 C51 H51 119.7 . .
C50 C51 C46 120.6(4) . .
C50 C51 H51 119.7 . .
C53 C54 H54 120.0 . .
C53 C54 C55 120.0(5) . .
C55 C54 H54 120.0 . .
C26 C27 H27 118.9 . .
C28 C27 C26 122.2(5) . .
C28 C27 H27 118.9 . .
C25 C30 C33 120.7(4) . .
C29 C30 C25 118.3(4) . .
C29 C30 C33 121.0(4) . .
C64 C65 H65 119.5 . .
C66 C65 C64 120.9(5) . .
C66 C65 H65 119.5 . .
C11 C12 H12 120.4 . .
C11 C12 C13 119.2(4) . .
C13 C12 H12 120.4 . .
C2 C3 H3 120.3 . .
C2 C3 C4 119.4(4) . .
C4 C3 H3 120.3 . .
C59 C60 H60 119.4 . .
C61 C60 C59 121.1(4) . .
C61 C60 H60 119.4 . .
C6 C7 H7 120.6 . .
C6 C7 C8 118.7(4) . .
C8 C7 H7 120.6 . .
C48 C49 H49 120.2 . .
C50 C49 H49 120.2 . .
C50 C49 C48 119.6(5) . .
C60 C61 H61 120.9 . .
C60 C61 C62 118.1(5) . .
C62 C61 H61 120.9 . .
C52 C57 H57 119.6 . .
C56 C57 C52 120.8(5) . .
C56 C57 H57 119.6 . .
C40 C45 H45 119.7 . .
C44 C45 H45 119.7 . .
C44 C45 C40 120.6(5) . .
C27 C28 C29 118.2(4) . .
C27 C28 C32 120.3(5) . .
C29 C28 C32 121.5(4) . .
C5 C4 C3 118.2(4) . .
C5 C4 H4A 120.9 . .
C3 C4 H4A 120.9 . .
C46 C47 H47 119.8 . .
C48 C47 C46 120.4(4) . .
C48 C47 H47 119.8 . .
C30 C33 H33A 109.5 . .
C30 C33 H33B 109.5 . .
C30 C33 H33C 109.5 . .
H33A C33 H33B 109.5 . .
H33A C33 H33C 109.5 . .
H33B C33 H33C 109.5 . .
C10 C9 H9 120.2 . .
C10 C9 C8 119.6(4) . .
C8 C9 H9 120.2 . .
C12 C13 H13 120.1 . .
C14 C13 C12 119.8(4) . .
C14 C13 H13 120.1 . .
C49 C48 H48 119.9 . .
C47 C48 C49 120.2(4) . .
C47 C48 H48 119.9 . .
C7 C8 H8 120.0 . .
C9 C8 C7 120.1(4) . .
C9 C8 H8 120.0 . .
C17 C18 H18 118.6 . .
C17 C18 C19 122.7(5) . .
C19 C18 H18 118.6 . .
C30 C29 H29 119.1 . .
C28 C29 C30 121.8(4) . .
C28 C29 H29 119.1 . .
C64 C69 H69 119.6 . .
C64 C69 C68 120.7(5) . .
C68 C69 H69 119.6 . .
C45 C40 P1 119.8(3) . .
C41 C40 P1 121.7(4) . .
C41 C40 C45 118.0(4) . .
C15 C14 H14 120.4 . .
C13 C14 C15 119.2(4) . .
C13 C14 H14 120.4 . .
C45 C44 H44 119.6 . .
C43 C44 C45 120.8(5) . .
C43 C44 H44 119.6 . .
C51 C50 H50 119.6 . .
C49 C50 C51 120.8(4) . .
C49 C50 H50 119.6 . .
C26 C31 H31A 109.5 . .
C26 C31 H31B 109.5 . .
C26 C31 H31C 109.5 . .
H31A C31 H31B 109.5 . .
H31A C31 H31C 109.5 . .
H31B C31 H31C 109.5 . .
H24A C24 H24B 109.5 . .
H24A C24 H24C 109.5 . .
H24B C24 H24C 109.5 . .
C19 C24 H24A 109.5 . .
C19 C24 H24B 109.5 . .
C19 C24 H24C 109.5 . .
C39 C38 H38 119.8 . .
C39 C38 C37 120.5(5) . .
C37 C38 H38 119.8 . .
C18 C19 C24 122.6(5) . .
C20 C19 C18 117.8(4) . .
C20 C19 C24 119.6(5) . .
C38 C37 H37 120.7 . .
C36 C37 C38 118.5(5) . .
C36 C37 H37 120.7 . .
C57 C56 H56 119.6 . .
C55 C56 C57 120.8(5) . .
C55 C56 H56 119.6 . .
C28 C32 H32A 109.5 . .
C28 C32 H32B 109.5 . .
C28 C32 H32C 109.5 . .
H32A C32 H32B 109.5 . .
H32A C32 H32C 109.5 . .
H32B C32 H32C 109.5 . .
C54 C55 H55 120.3 . .
C56 C55 C54 119.4(4) . .
C56 C55 H55 120.3 . .
C21 C20 H20 118.9 . .
C19 C20 C21 122.1(5) . .
C19 C20 H20 118.9 . .
C40 C41 H41 119.7 . .
C42 C41 C40 120.6(5) . .
C42 C41 H41 119.7 . .
C21 C22 H22A 109.5 . .
C21 C22 H22B 109.5 . .
C21 C22 H22C 109.5 . .
H22A C22 H22B 109.5 . .
H22A C22 H22C 109.5 . .
H22B C22 H22C 109.5 . .
C35 C36 H36 119.4 . .
C37 C36 C35 121.3(6) . .
C37 C36 H36 119.4 . .
H70A C70 H70B 109.5 . .
H70A C70 H70C 109.5 . .
H70B C70 H70C 109.5 . .
C71 C70 H70A 109.5 . .
C71 C70 H70B 109.5 . .
C71 C70 H70C 109.5 . .
C76 C71 C70 119.9(6) . .
C72 C71 C70 121.5(6) . .
C72 C71 C76 118.6(6) . .
C71 C76 H76 119.4 . .
C75 C76 C71 121.2(6) . .
C75 C76 H76 119.4 . .
C76 C75 H75 120.2 . .
C76 C75 C74 119.6(6) . .
C74 C75 H75 120.2 . .
C75 C74 H74 120.1 . .
C73 C74 C75 119.8(6) . .
C73 C74 H74 120.1 . .
C74 C73 H73 119.5 . .
C74 C73 C72 121.0(6) . .
C72 C73 H73 119.5 . .
C71 C72 C73 119.8(6) . .
C71 C72 H72 120.1 . .
C73 C72 H72 120.1 . .
C44 C43 H43 120.5 . .
C42 C43 C44 119.0(5) . .
C42 C43 H43 120.5 . .
C69 C68 H68 119.6 . .
C67 C68 C69 120.8(5) . .
C67 C68 H68 119.6 . .
C68 C67 H67 120.2 . .
C66 C67 C68 119.5(4) . .
C66 C67 H67 120.2 . .
C65 C66 H66 119.8 . .
C67 C66 C65 120.3(5) . .
C67 C66 H66 119.8 . .
C41 C42 H42 119.5 . .
C43 C42 C41 121.0(5) . .
C43 C42 H42 119.5 . .
C58 C63 H63 119.7 . .
C62 C63 C58 120.7(4) . .
C62 C63 H63 119.7 . .
C61 C62 H62 119.4 . .
C63 C62 C61 121.2(5) . .
C63 C62 H62 119.4 . .
H77A C77 H77B 109.5 . .
H77A C77 H77C 109.5 . .
H77B C77 H77C 109.5 . .
C78 C77 H77A 109.5 . .
C78 C77 H77B 109.5 . .
C78 C77 H77C 109.5 . .
C83 C78 C77 117.4(13) . .
C79 C78 C77 123.5(14) . .
C79 C78 C83 118.9(12) . .
C78 C83 H83 119.4 . .
C82 C83 C78 121.2(13) . .
C82 C83 H83 119.4 . .
C83 C82 H82 122.1 . .
C83 C82 C81 115.8(13) . .
C81 C82 H82 122.1 . .
C82 C81 H81 120.3 . .
C80 C81 C82 119.4(14) . .
C80 C81 H81 120.3 . .
C81 C80 H80 118.3 . .
C81 C80 C79 123.4(12) . .
C79 C80 H80 118.3 . .
C78 C79 H79 121.4 . .
C80 C79 C78 117.1(13) . .
C80 C79 H79 121.4 . .
H1AA C1A H1AB 109.5 . .
H1AA C1A H1AC 109.5 . .
H1AB C1A H1AC 109.5 . .
C4AA C1A H1AA 109.5 . .
C4AA C1A H1AB 109.5 . .
C4AA C1A H1AC 109.5 . .
C5AA C4AA C1A 118.0(13) . .
C8AA C4AA C1A 120.5(14) . .
C8AA C4AA C5AA 120.3(12) . .
C4AA C5AA H5AA 118.5 . .
C6AA C5AA C4AA 123.1(13) . .
C6AA C5AA H5AA 118.5 . .
C5AA C6AA H6AA 122.9 . .
C5AA C6AA C7AA 114.2(12) . .
C7AA C6AA H6AA 122.9 . .
C6AA C7AA H7AA 118.8 . .
C9AA C7AA C6AA 122.4(14) . .
C9AA C7AA H7AA 118.8 . .
C7AA C9AA H9AA 118.2 . .
C7AA C9AA C8AA 123.6(14) . .
C8AA C9AA H9AA 118.2 . .
C4AA C8AA C9AA 114.4(12) . .
C4AA C8AA H8AA 122.8 . .
C9AA C8AA H8AA 122.8 . .

loop_
_geom_bond_atom_site_label_1
_geom_bond_atom_site_label_2
_geom_bond_distance
_geom_bond_site_symmetry_2
Ru1 P1 2.3859(11) .
Ru1 P2 2.3625(11) .
Ru1 N2 2.028(4) .
Ru1 N3 2.138(3) .
Ru1 N1 2.113(3) .
Ru1 H 1.41(6) .
P1 C46 1.830(5) .
P1 C34 1.856(5) .
P1 C40 1.838(4) .
P2 C58 1.842(5) .
P2 C64 1.846(4) .
P2 C52 1.838(4) .
P3 F3 1.585(3) 2_657
P3 F3 1.585(3) .
P3 F2 1.596(3) .
P3 F2 1.596(3) 2_657
P3 F1 1.598(3) .
P3 F1 1.598(3) 2_657
P4 F6 1.595(3) .
P4 F6 1.595(3) 2_656
P4 F4 1.595(3) 2_656
P4 F4 1.595(3) .
P4 F5 1.596(4) .
P4 F5 1.596(4) 2_656
N2 C6 1.345(6) .
N2 C10 1.366(5) .
N3 C15 1.346(5) .
N3 C11 1.376(6) .
N1 C5 1.367(5) .
N1 C1 1.367(5) .
N4 C15 1.358(6) .
N4 C16 1.442(6) .
N4 H4 0.99(4) .
N5 C1 1.358(6) .
N5 C25 1.445(5) .
N5 H5 0.99(4) .
C46 C51 1.404(6) .
C46 C47 1.395(6) .
C58 C59 1.396(6) .
C58 C63 1.391(7) .
C34 C39 1.399(7) .
C34 C35 1.391(7) .
C6 C5 1.482(6) .
C6 C7 1.379(6) .
C64 C65 1.412(6) .
C64 C69 1.385(7) .
C5 C4 1.382(6) .
C10 C11 1.476(7) .
C10 C9 1.366(7) .
C39 H39 0.9300 .
C39 C38 1.385(7) .
C52 C53 1.392(7) .
C52 C57 1.404(7) .
C26 C25 1.388(7) .
C26 C27 1.392(6) .
C26 C31 1.504(7) .
C15 C14 1.416(6) .
C2 H2 0.9300 .
C2 C1 1.393(6) .
C2 C3 1.365(7) .
C11 C12 1.372(6) .
C17 C16 1.399(7) .
C17 C23 1.501(7) .
C17 C18 1.379(7) .
C16 C21 1.401(7) .
C53 H53 0.9300 .
C53 C54 1.392(6) .
C21 C20 1.389(7) .
C21 C22 1.498(8) .
C59 H59 0.9300 .
C59 C60 1.383(7) .
C23 H23A 0.9600 .
C23 H23B 0.9600 .
C23 H23C 0.9600 .
C25 C30 1.409(7) .
C35 H35 0.9300 .
C35 C36 1.379(7) .
C51 H51 0.9300 .
C51 C50 1.382(7) .
C54 H54 0.9300 .
C54 C55 1.398(8) .
C27 H27 0.9300 .
C27 C28 1.385(7) .
C30 C33 1.496(7) .
C30 C29 1.393(6) .
C65 H65 0.9300 .
C65 C66 1.382(7) .
C12 H12 0.9300 .
C12 C13 1.389(7) .
C3 H3 0.9300 .
C3 C4 1.407(6) .
C60 H60 0.9300 .
C60 C61 1.383(7) .
C7 H7 0.9300 .
C7 C8 1.394(7) .
C49 H49 0.9300 .
C49 C48 1.395(7) .
C49 C50 1.370(7) .
C61 H61 0.9300 .
C61 C62 1.388(7) .
C57 H57 0.9300 .
C57 C56 1.380(7) .
C45 H45 0.9300 .
C45 C40 1.400(7) .
C45 C44 1.378(7) .
C28 C29 1.387(7) .
C28 C32 1.513(6) .
C4 H4A 0.9300 .
C47 H47 0.9300 .
C47 C48 1.390(7) .
C33 H33A 0.9600 .
C33 H33B 0.9600 .
C33 H33C 0.9600 .
C9 H9 0.9300 .
C9 C8 1.390(7) .
C13 H13 0.9300 .
C13 C14 1.365(7) .
C48 H48 0.9300 .
C8 H8 0.9300 .
C18 H18 0.9300 .
C18 C19 1.386(7) .
C29 H29 0.9300 .
C69 H69 0.9300 .
C69 C68 1.387(7) .
C40 C41 1.391(7) .
C14 H14 0.9300 .
C44 H44 0.9300 .
C44 C43 1.376(9) .
C50 H50 0.9300 .
C31 H31A 0.9600 .
C31 H31B 0.9600 .
C31 H31C 0.9600 .
C24 H24A 0.9600 .
C24 H24B 0.9600 .
C24 H24C 0.9600 .
C24 C19 1.509(7) .
C38 H38 0.9300 .
C38 C37 1.393(8) .
C19 C20 1.385(8) .
C37 H37 0.9300 .
C37 C36 1.376(9) .
C56 H56 0.9300 .
C56 C55 1.374(8) .
C32 H32A 0.9600 .
C32 H32B 0.9600 .
C32 H32C 0.9600 .
C55 H55 0.9300 .
C20 H20 0.9300 .
C41 H41 0.9300 .
C41 C42 1.379(7) .
C22 H22A 0.9600 .
C22 H22B 0.9600 .
C22 H22C 0.9600 .
C36 H36 0.9300 .
C70 H70A 0.9600 .
C70 H70B 0.9600 .
C70 H70C 0.9600 .
C70 C71 1.480(9) .
C71 C76 1.391(9) .
C71 C72 1.380(8) .
C76 H76 0.9300 .
C76 C75 1.362(9) .
C75 H75 0.9300 .
C75 C74 1.383(10) .
C74 H74 0.9300 .
C74 C73 1.358(10) .
C73 H73 0.9300 .
C73 C72 1.381(10) .
C72 H72 0.9300 .
C43 H43 0.9300 .
C43 C42 1.375(9) .
C68 H68 0.9300 .
C68 C67 1.377(8) .
C67 H67 0.9300 .
C67 C66 1.372(8) .
C66 H66 0.9300 .
C42 H42 0.9300 .
C63 H63 0.9300 .
C63 C62 1.384(7) .
C62 H62 0.9300 .
C77 H77A 0.9600 .
C77 H77B 0.9600 .
C77 H77C 0.9600 .
C77 C78 1.451(16) .
C78 C83 1.403(16) .
C78 C79 1.378(15) .
C83 H83 0.9300 .
C83 C82 1.362(18) .
C82 H82 0.9300 .
C82 C81 1.398(16) .
C81 H81 0.9300 .
C81 C80 1.338(17) .
C80 H80 0.9300 .
C80 C79 1.378(17) .
C79 H79 0.9300 .
C1A H1AA 0.9600 .
C1A H1AB 0.9600 .
C1A H1AC 0.9600 .
C1A C4AA 1.459(16) .
C4AA C5AA 1.392(15) .
C4AA C8AA 1.392(15) .
C5AA H5AA 0.9300 .
C5AA C6AA 1.360(18) .
C6AA H6AA 0.9300 .
C6AA C7AA 1.384(17) .
C7AA H7AA 0.9300 .
C7AA C9AA 1.328(16) .
C9AA H9AA 0.9300 .
C9AA C8AA 1.394(17) .
C8AA H8AA 0.9300 .

loop_
_geom_torsion_atom_site_label_1
_geom_torsion_atom_site_label_2
_geom_torsion_atom_site_label_3
_geom_torsion_atom_site_label_4
_geom_torsion
Ru1 P1 C46 C51 -39.2(4)
Ru1 P1 C46 C47 148.1(3)
Ru1 P1 C34 C39 -43.6(4)
Ru1 P1 C34 C35 138.2(4)
Ru1 P1 C40 C45 -78.1(4)
Ru1 P1 C40 C41 93.4(4)
Ru1 P2 C58 C59 -86.5(4)
Ru1 P2 C58 C63 86.1(4)
Ru1 P2 C64 C65 -54.7(4)
Ru1 P2 C64 C69 123.6(4)
Ru1 P2 C52 C53 -23.2(4)
Ru1 P2 C52 C57 160.1(3)
Ru1 N2 C6 C5 -4.2(5)
Ru1 N2 C6 C7 172.9(4)
Ru1 N2 C10 C11 9.0(5)
Ru1 N2 C10 C9 -172.2(4)
Ru1 N3 C15 N4 -5.9(6)
Ru1 N3 C15 C14 173.5(3)
Ru1 N3 C11 C10 2.3(5)
Ru1 N3 C11 C12 -176.0(4)
Ru1 N1 C5 C6 -4.5(5)
Ru1 N1 C5 C4 178.6(3)
Ru1 N1 C1 N5 -2.5(6)
Ru1 N1 C1 C2 178.6(3)
P1 C46 C51 C50 -172.5(4)
P1 C46 C47 C48 173.3(3)
P1 C34 C39 C38 -177.6(4)
P1 C34 C35 C36 178.3(5)
P1 C40 C41 C42 -170.4(5)
P2 C58 C59 C60 174.3(4)
P2 C58 C63 C62 -173.2(4)
P2 C64 C65 C66 177.5(4)
P2 C64 C69 C68 -179.1(4)
P2 C52 C53 C54 -177.1(3)
P2 C52 C57 C56 177.1(3)
N2 C6 C5 N1 5.7(6)
N2 C6 C5 C4 -177.3(4)
N2 C6 C7 C8 -0.1(7)
N2 C10 C11 N3 -7.2(6)
N2 C10 C11 C12 171.1(5)
N2 C10 C9 C8 -1.3(7)
N3 C15 C14 C13 3.3(7)
N3 C11 C12 C13 0.4(8)
N1 C5 C4 C3 2.5(7)
N4 C15 C14 C13 -177.4(5)
N4 C16 C21 C20 -175.7(4)
N4 C16 C21 C22 6.4(7)
N5 C25 C30 C33 0.3(6)
N5 C25 C30 C29 179.2(4)
C46 P1 C34 C39 -175.6(4)
C46 P1 C34 C35 6.2(4)
C46 P1 C40 C45 49.3(4)
C46 P1 C40 C41 -139.3(4)
C46 C51 C50 C49 -1.1(7)
C46 C47 C48 C49 -1.1(6)
C58 P2 C64 C65 68.2(4)
C58 P2 C64 C69 -113.5(4)
C58 P2 C52 C53 -146.1(4)
C58 P2 C52 C57 37.2(4)
C58 C59 C60 C61 -1.6(8)
C58 C63 C62 C61 0.0(9)
C34 P1 C46 C51 94.9(4)
C34 P1 C46 C47 -77.9(4)
C34 P1 C40 C45 152.0(4)
C34 P1 C40 C41 -36.5(5)
C34 C39 C38 C37 -0.9(8)
C34 C35 C36 C37 -0.5(9)
C6 N2 C10 C11 -176.9(4)
C6 N2 C10 C9 1.9(7)
C6 C5 C4 C3 -174.3(4)
C6 C7 C8 C9 0.6(8)
C64 P2 C58 C59 147.1(4)
C64 P2 C58 C63 -40.3(5)
C64 P2 C52 C53 107.5(4)
C64 P2 C52 C57 -69.2(4)
C64 C65 C66 C67 1.7(8)
C64 C69 C68 C67 1.5(8)
C5 N1 C1 N5 176.6(4)
C5 N1 C1 C2 -2.2(6)
C5 C6 C7 C8 176.7(5)
C10 N2 C6 C5 -178.3(4)
C10 N2 C6 C7 -1.2(7)
C10 C11 C12 C13 -177.8(5)
C10 C9 C8 C7 0.1(8)
C39 C34 C35 C36 0.0(7)
C39 C38 C37 C36 0.4(9)
C52 P2 C58 C59 42.1(4)
C52 P2 C58 C63 -145.3(4)
C52 P2 C64 C65 172.6(4)
C52 P2 C64 C69 -9.1(4)
C52 C53 C54 C55 -0.2(7)
C52 C57 C56 C55 0.3(7)
C26 C25 C30 C33 180.0(4)
C26 C25 C30 C29 -1.1(7)
C26 C27 C28 C29 -0.9(7)
C26 C27 C28 C32 177.5(5)
C15 N3 C11 C10 178.5(4)
C15 N3 C11 C12 0.3(7)
C15 N4 C16 C17 68.6(6)
C15 N4 C16 C21 -113.7(5)
C2 C3 C4 C5 -1.3(7)
C11 N3 C15 N4 178.5(4)
C11 N3 C15 C14 -2.1(6)
C11 C10 C9 C8 177.3(5)
C11 C12 C13 C14 0.8(8)
C17 C16 C21 C20 2.1(7)
C17 C16 C21 C22 -175.8(5)
C17 C18 C19 C24 -177.2(5)
C17 C18 C19 C20 1.7(7)
C1 N1 C5 C6 176.2(4)
C1 N1 C5 C4 -0.7(6)
C1 N5 C25 C26 84.9(6)
C1 N5 C25 C30 -95.4(5)
C1 C2 C3 C4 -1.5(7)
C16 N4 C15 N3 -170.4(4)
C16 N4 C15 C14 10.3(7)
C16 C17 C18 C19 0.5(7)
C16 C21 C20 C19 0.2(7)
C53 C52 C57 C56 0.2(6)
C53 C54 C55 C56 0.6(7)
C59 C58 C63 C62 -0.5(8)
C59 C60 C61 C62 1.0(8)
C23 C17 C16 N4 -5.2(6)
C23 C17 C16 C21 177.1(4)
C23 C17 C18 C19 -179.0(4)
C25 N5 C1 N1 173.9(4)
C25 N5 C1 C2 -7.3(7)
C25 C26 C27 C28 -0.1(7)
C25 C30 C29 C28 0.0(7)
C35 C34 C39 C38 0.6(7)
C51 C46 C47 C48 0.5(6)
C27 C26 C25 N5 -179.1(4)
C27 C26 C25 C30 1.1(7)
C27 C28 C29 C30 1.0(7)
C65 C64 C69 C68 -0.7(7)
C12 C13 C14 C15 -2.6(8)
C3 C2 C1 N1 3.3(7)
C3 C2 C1 N5 -175.4(4)
C60 C61 C62 C63 -0.2(9)
C7 C6 C5 N1 -171.2(4)
C7 C6 C5 C4 5.7(7)
C57 C52 C53 C54 -0.2(6)
C57 C56 C55 C54 -0.7(7)
C45 C40 C41 C42 1.2(8)
C45 C44 C43 C42 1.4(9)
C47 C46 C51 C50 0.6(6)
C33 C30 C29 C28 178.9(5)
C9 C10 C11 N3 174.1(5)
C9 C10 C11 C12 -7.6(8)
C48 C49 C50 C51 0.5(7)
C18 C17 C16 N4 175.3(4)
C18 C17 C16 C21 -2.4(6)
C18 C19 C20 C21 -2.1(7)
C69 C64 C65 C66 -0.9(7)
C69 C68 C67 C66 -0.7(8)
C40 P1 C46 C51 -161.5(4)
C40 P1 C46 C47 25.7(4)
C40 P1 C34 C39 78.9(4)
C40 P1 C34 C35 -99.2(4)
C40 C45 C44 C43 -1.4(8)
C40 C41 C42 C43 -1.2(10)
C44 C45 C40 P1 171.8(4)
C44 C45 C40 C41 0.1(7)
C44 C43 C42 C41 -0.1(11)
C50 C49 C48 C47 0.6(7)
C31 C26 C25 N5 -0.7(7)
C31 C26 C25 C30 179.6(4)
C31 C26 C27 C28 -178.6(4)
C24 C19 C20 C21 176.9(5)
C38 C37 C36 C35 0.3(10)
C32 C28 C29 C30 -177.4(5)
C22 C21 C20 C19 178.2(5)
C70 C71 C76 C75 -180.0(6)
C70 C71 C72 C73 -179.4(6)
C71 C76 C75 C74 -0.4(10)
C76 C71 C72 C73 -0.2(9)
C76 C75 C74 C73 -0.5(10)
C75 C74 C73 C72 1.1(10)
C74 C73 C72 C71 -0.7(9)
C72 C71 C76 C75 0.8(9)
C68 C67 C66 C65 -0.9(8)
C63 C58 C59 C60 1.3(7)
C77 C78 C83 C82 171(3)
C77 C78 C79 C80 177(2)
C78 C83 C82 C81 24(4)
C83 C78 C79 C80 2(4)
C83 C82 C81 C80 -21(3)
C82 C81 C80 C79 10(3)
C81 C80 C79 C78 0(3)
C79 C78 C83 C82 -15(4)
C1A C4AA C5AA C6AA 160(3)
C1A C4AA C8AA C9AA -172(2)
C4AA C5AA C6AA C7AA 16(4)
C5AA C4AA C8AA C9AA -4(3)
C5AA C6AA C7AA C9AA -14(3)
C6AA C7AA C9AA C8AA 4(3)
C7AA C9AA C8AA C4AA 6(3)
C8AA C4AA C5AA C6AA -7(4)
